data_7710559
loop_
_publ_author_name
'de la Cueva-Alique, Isabel'
'de la Torre-Rubio, Elena'
'Mu\~noz, Laura'
'Calvo-Jare\~no, Alicia'
'Perez-Redondo, Adrian'
'Gude, Lourdes'
'Cuenca, Tomas'
'Royo, Eva'

_publ_section_title
;
 Stereoselective synthesis of oxime containing Pd(II) compounds: Highly
 effective, selective and stereo-regulated cytotoxicity against
 carcinogenic PC-3 cells
;
_journal_name_full 'Dalton Transactions'
_journal_paper_doi 10.1039/D2DT01403C
_journal_year 2022
_chemical_absolute_configuration rmad
_chemical_formula_moiety 'C32 H43 N4 O2 Pd, Cl, C16 H22 N2 O'
_chemical_formula_sum 'C48 H65 Cl N6 O3 Pd'
_chemical_formula_weight 915.91
_space_group_IT_number 19
_space_group_name_Hall 'P 2ac 2ab'
_space_group_name_H-M_alt 'P 21 21 21'
_symmetry_cell_setting orthorhombic
_symmetry_Int_Tables_number 19
_symmetry_space_group_name_Hall 'P 2ac 2ab'
_symmetry_space_group_name_H-M 'P 21 21 21'
_atom_sites_solution_hydrogens mixed
_atom_sites_solution_primary dual
_atom_sites_solution_secondary dual
_audit_conform_dict_location ftp://ftp.iucr.org/pub/cif_core.dic
_audit_conform_dict_name cif_core.dic
_audit_conform_dict_version 2.4.3
_audit_creation_date 2022-06-15T11:28:06-00:00
_audit_creation_method 'WinGX routine CIF_UPDATE'
_audit_update_record
;
2022-06-15 deposited with the CCDC.	2022-06-22 downloaded from the CCDC.
;
_cell_angle_alpha 90
_cell_angle_beta 90
_cell_angle_gamma 90
_cell_formula_units_Z 4
_cell_length_a 13.0496(12)
_cell_length_b 15.8129(14)
_cell_length_c 22.4136(14)
_cell_measurement_reflns_used 226
_cell_measurement_temperature 200(2)
_cell_measurement_theta_max 21
_cell_measurement_theta_min 3
_cell_measurement_wavelength 0.71073
_cell_volume 4625.1(7)
_computing_cell_refinement 'Dirax/lsq (Duisenberg & Schreurs, 1989-2000)'
_computing_data_collection 'Collect (Bruker AXS BV, 1997-2004)'
_computing_data_reduction 'EvalCCD (Duisenberg & Schreurs 1990-2000)'
_computing_molecular_graphics 'ORTEP-3 for Windows (Farrugia, 2012)'
_computing_publication_material 'WinGX publication routines (Farrugia, 2012)'
_computing_structure_refinement 'SHELXL-2014/7 (Sheldrick, 2014)'
_computing_structure_solution 'SHELXT-2014 (Sheldrick, 2014)'
_diffrn_ambient_temperature 200(2)
_diffrn_detector 'CCD plate'
_diffrn_detector_area_resol_mean 9
_diffrn_measured_fraction_theta_full 0.998
_diffrn_measured_fraction_theta_max 0.998
_diffrn_measurement_device '95mm CCD camera on \k-goniostat'
_diffrn_measurement_device_type KappaCCD
_diffrn_measurement_method 'CCD rotation images, thick slices'
_diffrn_orient_matrix_UB_11 0.01
_diffrn_orient_matrix_UB_12 0
_diffrn_orient_matrix_UB_13 0
_diffrn_orient_matrix_UB_21 0
_diffrn_orient_matrix_UB_22 0.01
_diffrn_orient_matrix_UB_23 0
_diffrn_orient_matrix_UB_31 0
_diffrn_orient_matrix_UB_32 0
_diffrn_orient_matrix_UB_33 0.01
_diffrn_radiation_monochromator 'horizonally mounted graphite crystal'
_diffrn_radiation_probe x-ray
_diffrn_radiation_type MoK\a
_diffrn_radiation_wavelength 0.71073
_diffrn_reflns_av_R_equivalents 0.0553
_diffrn_reflns_av_unetI/netI 0.0432
_diffrn_reflns_Laue_measured_fraction_full 0.998
_diffrn_reflns_Laue_measured_fraction_max 0.998
_diffrn_reflns_limit_h_max 16
_diffrn_reflns_limit_h_min -16
_diffrn_reflns_limit_k_max 20
_diffrn_reflns_limit_k_min -20
_diffrn_reflns_limit_l_max 29
_diffrn_reflns_limit_l_min -28
_diffrn_reflns_number 58204
_diffrn_reflns_point_group_measured_fraction_full 0.999
_diffrn_reflns_point_group_measured_fraction_max 0.995
_diffrn_reflns_reduction_process
;
        Scaled and merged with Sortav
        R.H. Blessing, (1987) Cryst. Rev. 1, 3-58
        R.H. Blessing, (1989) J. Appl. Cryst. 22, 396-397
;
_diffrn_reflns_theta_full 25
_diffrn_reflns_theta_max 27.498
_diffrn_reflns_theta_min 3.012
_diffrn_source 'Enraf Nonius FR590'
_diffrn_standards_number 0
_exptl_absorpt_coefficient_mu 0.506
_exptl_absorpt_correction_T_max 0.913
_exptl_absorpt_correction_T_min 0.845
_exptl_absorpt_correction_type multi-scan
_exptl_absorpt_process_details
;
 R.H. Blessing, Acta Cryst. (1995), A51, 33-38
;
_exptl_crystal_colour colourless
_exptl_crystal_density_diffrn 1.315
_exptl_crystal_density_method 'not measured'
_exptl_crystal_description prism
_exptl_crystal_F_000 1928
_exptl_crystal_recrystallization_method 'Re-crystallisation from solvent: toluene'
_exptl_crystal_size_max 0.24
_exptl_crystal_size_mid 0.18
_exptl_crystal_size_min 0.16
_refine_diff_density_max 0.7
_refine_diff_density_min -0.494
_refine_diff_density_rms 0.066
_refine_ls_abs_structure_details
;
 Flack x determined using 3519 quotients [(I+)-(I-)]/[(I+)+(I-)]
 (Parsons, Flack and Wagner, Acta Cryst. B69 (2013) 249-259).
;
_refine_ls_abs_structure_Flack -0.040(8)
_refine_ls_extinction_method none
_refine_ls_goodness_of_fit_ref 1.101
_refine_ls_hydrogen_treatment mixed
_refine_ls_matrix_type full
_refine_ls_number_constraints 0
_refine_ls_number_parameters 558
_refine_ls_number_reflns 10580
_refine_ls_number_restraints 0
_refine_ls_restrained_S_all 1.101
_refine_ls_R_factor_all 0.0552
_refine_ls_R_factor_gt 0.0373
_refine_ls_shift/su_max 0.002
_refine_ls_shift/su_mean 0
_refine_ls_structure_factor_coef Fsqd
_refine_ls_weighting_details 'w=1/[\s^2^(Fo^2^)+(0.0179P)^2^+3.4727P] where P=(Fo^2^+2Fc^2^)/3'
_refine_ls_weighting_scheme calc
_refine_ls_wR_factor_gt 0.0641
_refine_ls_wR_factor_ref 0.0707
_reflns_Friedel_coverage 0.808
_reflns_Friedel_fraction_full 0.999
_reflns_Friedel_fraction_max 0.992
_reflns_number_gt 8989
_reflns_number_total 10580
_reflns_threshold_expression 'I > 2\s(I)'
_cod_data_source_file d2dt01403c2.cif
_cod_data_source_block 2a(apostrophe)
_cod_database_code 7710559

loop_
_symmetry_equiv_pos_as_xyz
'x, y, z'
'-x+1/2, -y, z+1/2'
'-x, y+1/2, -z+1/2'
'x+1/2, -y+1/2, -z'

loop_
_atom_site_label
_atom_site_type_symbol
_atom_site_fract_x
_atom_site_fract_y
_atom_site_fract_z
_atom_site_U_iso_or_equiv
_atom_site_adp_type
_atom_site_occupancy
_atom_site_site_symmetry_order
_atom_site_calc_flag
_atom_site_refinement_flags_posn
_atom_site_refinement_flags_adp
_atom_site_refinement_flags_occupancy
_atom_site_disorder_assembly
_atom_site_disorder_group
C1 C 0.5199(3) 0.4412(3) 0.77279(18) 0.0270(9) Uani 1 1 d . . . . .
C2 C 0.5395(3) 0.3646(3) 0.73443(18) 0.0278(9) Uani 1 1 d . . . . .
C3 C 0.6447(4) 0.3264(3) 0.7347(2) 0.0356(10) Uani 1 1 d . . . . .
H3A H 0.6492 0.2825 0.7034 0.043 Uiso 1 1 calc R U . . .
H3B H 0.6573 0.299 0.7737 0.043 Uiso 1 1 calc R U . . .
C4 C 0.7263(3) 0.3939(3) 0.7237(2) 0.0353(11) Uani 1 1 d . . . . .
H4 H 0.7943 0.3671 0.7316 0.042 Uiso 1 1 calc R U . . .
C5 C 0.7131(3) 0.4654(3) 0.7692(2) 0.0388(11) Uani 1 1 d . . . . .
H5A H 0.7225 0.4426 0.81 0.047 Uiso 1 1 calc R U . . .
H5B H 0.7662 0.5091 0.7624 0.047 Uiso 1 1 calc R U . . .
C6 C 0.6073(3) 0.5054(3) 0.7641(2) 0.0338(10) Uani 1 1 d . . . . .
H6A H 0.6004 0.532 0.7243 0.041 Uiso 1 1 calc R U . . .
H6B H 0.6008 0.5506 0.7945 0.041 Uiso 1 1 calc R U . . .
C7 C 0.5142(3) 0.4119(4) 0.83780(19) 0.0414(11) Uani 1 1 d . . . . .
H7A H 0.4584 0.3709 0.8423 0.062 Uiso 1 1 calc R U . . .
H7B H 0.5014 0.4607 0.8637 0.062 Uiso 1 1 calc R U . . .
H7C H 0.5792 0.3853 0.8491 0.062 Uiso 1 1 calc R U . . .
C8 C 0.7293(3) 0.4276(3) 0.6603(2) 0.0397(11) Uani 1 1 d . . . . .
C9 C 0.6660(4) 0.4033(4) 0.6185(2) 0.0614(15) Uani 1 1 d . . . . .
H9A H 0.6717 0.4262 0.5794 0.074 Uiso 1 1 calc R U . . .
H9B H 0.6143 0.3629 0.6271 0.074 Uiso 1 1 calc R U . . .
C10 C 0.8117(4) 0.4916(4) 0.6477(3) 0.0574(15) Uani 1 1 d . . . . .
H10A H 0.8187 0.4991 0.6045 0.086 Uiso 1 1 calc R U . . .
H10B H 0.8769 0.4717 0.6643 0.086 Uiso 1 1 calc R U . . .
H10C H 0.7933 0.5457 0.6661 0.086 Uiso 1 1 calc R U . . .
C11 C 0.3535(3) 0.5132(2) 0.80145(16) 0.0259(8) Uani 1 1 d . . . . .
C12 C 0.3616(3) 0.5963(3) 0.82038(17) 0.0320(9) Uani 1 1 d . . . . .
H12 H 0.4105 0.6331 0.8029 0.038 Uiso 1 1 calc R U . . .
C13 C 0.2972(4) 0.6249(3) 0.8653(2) 0.0407(12) Uani 1 1 d . . . . .
H13 H 0.3027 0.6816 0.8789 0.049 Uiso 1 1 calc R U . . .
C14 C 0.2256(4) 0.5720(3) 0.8901(2) 0.0413(12) Uani 1 1 d . . . . .
H14 H 0.1806 0.5925 0.9201 0.05 Uiso 1 1 calc R U . . .
C15 C 0.2190(4) 0.4893(3) 0.87138(19) 0.0372(11) Uani 1 1 d . . . . .
H15 H 0.1704 0.4523 0.8892 0.045 Uiso 1 1 calc R U . . .
C16 C 0.2826(3) 0.4598(3) 0.82702(18) 0.0310(10) Uani 1 1 d . . . . .
H16 H 0.2775 0.4027 0.814 0.037 Uiso 1 1 calc R U . . .
C21 C 0.2007(3) 0.4682(3) 0.59717(18) 0.0261(9) Uani 1 1 d . . . . .
C22 C 0.2202(3) 0.3746(2) 0.58921(18) 0.0247(9) Uani 1 1 d . . . . .
C23 C 0.1750(3) 0.3298(3) 0.53637(19) 0.0328(10) Uani 1 1 d . . . . .
H23A H 0.176 0.2682 0.5442 0.039 Uiso 1 1 calc R U . . .
H23B H 0.2189 0.3406 0.5012 0.039 Uiso 1 1 calc R U . . .
C24 C 0.0653(4) 0.3562(3) 0.52148(19) 0.0334(10) Uani 1 1 d . . . . .
H24 H 0.0521 0.3379 0.4795 0.04 Uiso 1 1 calc R U . . .
C25 C 0.0564(4) 0.4533(3) 0.5225(2) 0.0345(10) Uani 1 1 d . . . . .
H25A H 0.1005 0.4776 0.4909 0.041 Uiso 1 1 calc R U . . .
H25B H -0.0153 0.4699 0.5139 0.041 Uiso 1 1 calc R U . . .
C26 C 0.0884(3) 0.4888(3) 0.58298(18) 0.0276(9) Uani 1 1 d . . . . .
H26A H 0.0439 0.4646 0.6144 0.033 Uiso 1 1 calc R U . . .
H26B H 0.0788 0.5509 0.583 0.033 Uiso 1 1 calc R U . . .
C27 C 0.2738(3) 0.5163(3) 0.55549(19) 0.0322(10) Uani 1 1 d . . . . .
H27A H 0.3447 0.5063 0.568 0.048 Uiso 1 1 calc R U . . .
H27B H 0.2588 0.5769 0.5574 0.048 Uiso 1 1 calc R U . . .
H27C H 0.2645 0.4962 0.5145 0.048 Uiso 1 1 calc R U . . .
C28 C -0.0155(4) 0.3145(3) 0.5598(2) 0.0383(11) Uani 1 1 d . . . . .
C29 C 0.0030(5) 0.2793(3) 0.6120(2) 0.0536(15) Uani 1 1 d . . . . .
H29A H -0.0514 0.2543 0.634 0.064 Uiso 1 1 calc R U . . .
H29B H 0.0706 0.2789 0.6277 0.064 Uiso 1 1 calc R U . . .
C30 C -0.1210(4) 0.3159(4) 0.5345(3) 0.0624(16) Uani 1 1 d . . . . .
H30A H -0.1685 0.2894 0.5627 0.094 Uiso 1 1 calc R U . . .
H30B H -0.1219 0.2846 0.4968 0.094 Uiso 1 1 calc R U . . .
H30C H -0.1419 0.3745 0.5273 0.094 Uiso 1 1 calc R U . . .
C31 C 0.1509(3) 0.5043(3) 0.70377(16) 0.0325(9) Uani 1 1 d . . . . .
C32 C 0.0969(3) 0.4353(4) 0.7247(2) 0.0471(13) Uani 1 1 d . . . . .
H32 H 0.112 0.3804 0.71 0.057 Uiso 1 1 calc R U . . .
C33 C 0.0210(4) 0.4457(6) 0.7671(2) 0.074(2) Uani 1 1 d . . . . .
H33 H -0.0165 0.3981 0.7811 0.089 Uiso 1 1 calc R U . . .
C34 C 0.0000(5) 0.5241(7) 0.7888(3) 0.093(3) Uani 1 1 d . . . . .
H34 H -0.0521 0.5311 0.8179 0.112 Uiso 1 1 calc R U . . .
C35 C 0.0534(5) 0.5929(6) 0.7689(3) 0.082(2) Uani 1 1 d . . . . .
H35 H 0.0383 0.6473 0.7846 0.098 Uiso 1 1 calc R U . . .
C36 C 0.1301(4) 0.5842(4) 0.7256(2) 0.0531(14) Uani 1 1 d . . . . .
H36 H 0.1669 0.6321 0.7116 0.064 Uiso 1 1 calc R U . . .
N1 N 0.4192(3) 0.4831(2) 0.75332(15) 0.0241(7) Uani 1 1 d . . . . .
N2 N 0.4637(3) 0.3357(2) 0.70442(15) 0.0296(8) Uani 1 1 d . . . . .
N21 N 0.2318(3) 0.4936(2) 0.66061(15) 0.0252(7) Uani 1 1 d . . . . .
N22 N 0.2866(3) 0.3415(2) 0.62400(15) 0.0269(8) Uani 1 1 d . . . . .
O1 O 0.4757(2) 0.26323(18) 0.67293(15) 0.0395(8) Uani 1 1 d . . . . .
O21 O 0.3162(2) 0.26093(18) 0.61636(14) 0.0364(8) Uani 1 1 d . . . . .
Pd1 Pd 0.34663(2) 0.41121(2) 0.68830(2) 0.02315(7) Uani 1 1 d . . . . .
H1 H 0.407(4) 0.259(3) 0.646(2) 0.053(15) Uiso 1 1 d . . . . .
H2 H 0.432(3) 0.525(3) 0.7319(18) 0.023(11) Uiso 1 1 d . . . . .
H22 H 0.267(3) 0.541(2) 0.6598(15) 0.004(8) Uiso 1 1 d . . . . .
Cl1 Cl 0.39942(9) 0.64443(7) 0.66426(5) 0.0345(2) Uani 1 1 d . . . . .
C41 C 0.1060(3) 0.7705(3) 0.47424(19) 0.0335(10) Uani 1 1 d . . . . .
C42 C 0.1906(3) 0.8029(3) 0.51470(19) 0.0300(9) Uani 1 1 d . . . . .
C43 C 0.2028(3) 0.8970(3) 0.5169(2) 0.0339(10) Uani 1 1 d . . . . .
H43A H 0.216 0.9193 0.4764 0.041 Uiso 1 1 calc R U . . .
H43B H 0.2617 0.912 0.5427 0.041 Uiso 1 1 calc R U . . .
C44 C 0.1040(4) 0.9358(3) 0.5422(2) 0.0370(11) Uani 1 1 d . . . . .
H44 H 0.0953 0.9125 0.5834 0.044 Uiso 1 1 calc R U . . .
C45 C 0.0127(3) 0.9058(3) 0.5061(2) 0.0419(11) Uani 1 1 d . . . . .
H45A H 0.0162 0.9311 0.4658 0.05 Uiso 1 1 calc R U . . .
H45B H -0.051 0.9263 0.5254 0.05 Uiso 1 1 calc R U . . .
C46 C 0.0075(4) 0.8102(3) 0.5003(2) 0.0409(12) Uani 1 1 d . . . . .
H46A H -0.0511 0.7952 0.4744 0.049 Uiso 1 1 calc R U . . .
H46B H -0.0054 0.7855 0.5402 0.049 Uiso 1 1 calc R U . . .
C47 C 0.0959(5) 0.6744(3) 0.4743(2) 0.0493(13) Uani 1 1 d . . . . .
H47A H 0.0325 0.6581 0.4539 0.074 Uiso 1 1 calc R U . . .
H47B H 0.0942 0.6538 0.5156 0.074 Uiso 1 1 calc R U . . .
H47C H 0.1547 0.6494 0.4535 0.074 Uiso 1 1 calc R U . . .
C48 C 0.1122(4) 1.0307(3) 0.5484(2) 0.0470(13) Uani 1 1 d . . . . .
C49 C 0.0437(5) 1.0829(4) 0.5247(3) 0.0670(16) Uani 1 1 d . . . . .
H49A H 0.0511 1.1423 0.5296 0.08 Uiso 1 1 calc R U . . .
H49B H -0.0126 1.0609 0.5028 0.08 Uiso 1 1 calc R U . . .
C50 C 0.2008(5) 1.0638(3) 0.5828(3) 0.0598(16) Uani 1 1 d . . . . .
H50A H 0.1928 1.1248 0.5888 0.09 Uiso 1 1 calc R U . . .
H50B H 0.2643 1.0528 0.5608 0.09 Uiso 1 1 calc R U . . .
H50C H 0.204 1.0356 0.6217 0.09 Uiso 1 1 calc R U . . .
C51 C 0.1936(3) 0.7849(3) 0.3739(2) 0.0327(10) Uani 1 1 d . . . . .
C52 C 0.1735(3) 0.7936(2) 0.3125(2) 0.0345(10) Uani 1 1 d . . . . .
H52 H 0.1059 0.8063 0.2995 0.041 Uiso 1 1 calc R U . . .
C53 C 0.2504(4) 0.7840(3) 0.2710(2) 0.0453(12) Uani 1 1 d . . . . .
H53 H 0.2355 0.791 0.2298 0.054 Uiso 1 1 calc R U . . .
C54 C 0.3488(5) 0.7644(3) 0.2886(2) 0.0507(12) Uani 1 1 d . . . . .
H54 H 0.4021 0.7586 0.2601 0.061 Uiso 1 1 calc R U . . .
C55 C 0.3681(4) 0.7534(4) 0.3483(2) 0.0556(15) Uani 1 1 d . . . . .
H55 H 0.4355 0.7391 0.3608 0.067 Uiso 1 1 calc R U . . .
C56 C 0.2917(4) 0.7625(3) 0.3906(2) 0.0458(13) Uani 1 1 d . . . . .
H56 H 0.3069 0.7532 0.4315 0.055 Uiso 1 1 calc R U . . .
N41 N 0.1163(3) 0.8034(3) 0.41320(17) 0.0356(9) Uani 1 1 d . . . . .
N42 N 0.2332(3) 0.7496(2) 0.54932(16) 0.0343(8) Uani 1 1 d . . . . .
O41 O 0.3004(3) 0.7891(2) 0.59030(15) 0.0435(9) Uani 1 1 d . . . . .
H41 H 0.321(4) 0.750(3) 0.606(2) 0.042(16) Uiso 1 1 d . . . . .
H42 H 0.060(4) 0.816(3) 0.398(2) 0.038(14) Uiso 1 1 d . . . . .

loop_
_atom_site_aniso_label
_atom_site_aniso_U_11
_atom_site_aniso_U_22
_atom_site_aniso_U_33
_atom_site_aniso_U_23
_atom_site_aniso_U_13
_atom_site_aniso_U_12
C1 0.027(2) 0.031(2) 0.024(2) 0.0044(17) -0.0038(17) 0.0011(17)
C2 0.029(2) 0.025(2) 0.030(2) 0.0071(18) -0.0020(18) 0.0026(18)
C3 0.032(2) 0.032(2) 0.043(3) 0.0038(18) -0.005(2) 0.008(2)
C4 0.022(2) 0.045(3) 0.039(3) 0.006(2) -0.0034(18) 0.0044(19)
C5 0.030(2) 0.045(3) 0.041(3) -0.001(2) -0.006(2) -0.004(2)
C6 0.033(2) 0.033(2) 0.036(3) -0.005(2) -0.0049(19) -0.0067(19)
C7 0.038(2) 0.056(3) 0.030(2) 0.008(3) -0.0033(19) 0.010(3)
C8 0.029(2) 0.052(3) 0.038(3) 0.007(2) 0.004(2) 0.009(2)
C9 0.045(3) 0.104(5) 0.036(3) 0.008(3) 0.005(2) 0.008(4)
C10 0.050(3) 0.062(4) 0.060(4) 0.014(3) 0.012(3) 0.001(3)
C11 0.0279(19) 0.0288(19) 0.021(2) 0.0001(15) -0.0034(19) 0.0027(18)
C12 0.043(2) 0.0287(19) 0.025(2) 0.0001(18) -0.0032(18) -0.002(2)
C13 0.059(3) 0.037(2) 0.026(2) -0.006(2) -0.003(2) 0.006(2)
C14 0.045(3) 0.056(3) 0.023(2) -0.005(2) 0.003(2) 0.010(2)
C15 0.034(2) 0.052(3) 0.026(2) 0.004(2) 0.0007(19) -0.004(2)
C16 0.034(2) 0.032(2) 0.028(3) 0.0021(17) -0.0019(18) -0.0015(18)
C21 0.029(2) 0.026(2) 0.023(2) -0.0004(17) -0.0008(17) -0.0010(17)
C22 0.022(2) 0.027(2) 0.024(2) 0.0002(17) 0.0028(17) -0.0025(16)
C23 0.036(3) 0.033(2) 0.029(2) -0.0074(18) -0.0023(19) -0.0027(18)
C24 0.039(3) 0.040(2) 0.021(2) -0.0053(19) -0.0039(19) -0.004(2)
C25 0.031(2) 0.040(3) 0.032(3) 0.003(2) -0.007(2) 0.000(2)
C26 0.030(2) 0.027(2) 0.026(2) 0.0014(17) -0.0021(18) -0.0001(18)
C27 0.038(3) 0.031(2) 0.027(2) -0.0004(18) 0.0039(19) -0.0059(19)
C28 0.042(3) 0.031(2) 0.041(3) -0.010(2) -0.002(2) -0.008(2)
C29 0.061(4) 0.052(3) 0.048(3) 0.001(3) 0.007(3) -0.022(3)
C30 0.043(3) 0.080(4) 0.063(4) -0.007(3) -0.001(3) -0.017(3)
C31 0.0247(19) 0.050(2) 0.022(2) -0.0052(17) -0.0034(19) 0.008(2)
C32 0.032(2) 0.080(4) 0.028(2) 0.003(2) 0.000(2) -0.005(2)
C33 0.036(3) 0.156(8) 0.030(3) 0.006(4) 0.001(2) -0.009(4)
C34 0.040(4) 0.204(10) 0.035(4) -0.020(5) -0.003(3) 0.033(5)
C35 0.071(4) 0.125(6) 0.050(4) -0.038(4) -0.013(3) 0.059(5)
C36 0.054(3) 0.064(3) 0.041(3) -0.018(3) -0.011(2) 0.028(3)
N1 0.0274(18) 0.0238(18) 0.0213(18) 0.0041(15) -0.0020(14) -0.0001(15)
N2 0.0306(19) 0.0217(17) 0.037(2) 0.0009(14) -0.0021(15) 0.0046(14)
N21 0.0281(18) 0.0222(17) 0.0252(18) -0.0013(14) -0.0023(15) -0.0016(15)
N22 0.0279(19) 0.0243(18) 0.0286(19) -0.0045(15) 0.0018(15) -0.0005(15)
O1 0.0372(17) 0.0266(15) 0.055(2) -0.0108(15) -0.0105(15) 0.0080(13)
O21 0.0428(19) 0.0223(15) 0.0440(19) -0.0089(13) -0.0073(14) 0.0042(13)
Pd1 0.02436(13) 0.02213(12) 0.02295(13) -0.00002(13) -0.00038(13) 0.00113(13)
Cl1 0.0410(6) 0.0311(5) 0.0315(5) 0.0062(4) -0.0047(5) -0.0061(5)
C41 0.041(2) 0.033(2) 0.026(2) 0.0025(18) -0.0047(19) -0.002(2)
C42 0.032(2) 0.032(2) 0.026(2) 0.0006(18) -0.0010(17) 0.0021(18)
C43 0.038(2) 0.027(2) 0.036(2) 0.0023(19) 0.0004(19) -0.0020(19)
C44 0.046(3) 0.037(2) 0.028(2) 0.0035(18) 0.003(2) 0.004(2)
C45 0.039(2) 0.053(3) 0.034(2) -0.002(3) 0.0016(19) 0.015(3)
C46 0.035(3) 0.059(3) 0.028(2) 0.002(2) -0.004(2) -0.006(2)
C47 0.071(4) 0.038(3) 0.039(3) 0.001(2) -0.018(3) -0.009(3)
C48 0.071(4) 0.038(3) 0.033(3) -0.001(2) 0.009(2) 0.005(2)
C49 0.087(4) 0.045(3) 0.070(4) -0.008(3) 0.005(3) 0.021(4)
C50 0.093(5) 0.033(3) 0.053(3) -0.001(2) -0.005(3) -0.002(3)
C51 0.041(3) 0.025(2) 0.032(2) -0.0004(18) 0.001(2) -0.0004(19)
C52 0.047(3) 0.0264(19) 0.030(2) 0.000(2) -0.002(2) -0.0023(17)
C53 0.067(4) 0.040(3) 0.029(3) -0.003(2) 0.003(2) -0.006(2)
C54 0.046(3) 0.062(3) 0.044(3) -0.010(2) 0.013(3) -0.006(3)
C55 0.041(3) 0.075(4) 0.051(3) -0.013(3) 0.002(2) 0.005(3)
C56 0.050(3) 0.057(3) 0.030(3) -0.005(2) -0.006(2) 0.011(3)
N41 0.037(2) 0.043(2) 0.027(2) 0.0027(17) -0.0061(17) 0.0077(18)
N42 0.042(2) 0.033(2) 0.028(2) -0.0024(16) -0.0099(17) 0.0011(17)
O41 0.054(2) 0.038(2) 0.0380(19) -0.0028(16) -0.0194(16) 0.0039(17)

loop_
_atom_type_symbol
_atom_type_description
_atom_type_scat_dispersion_real
_atom_type_scat_dispersion_imag
_atom_type_scat_source
C C 0.0033 0.0016 'International Tables Vol C Tables 4.2.6.8 and 6.1.1.4'
H H 0 0 'International Tables Vol C Tables 4.2.6.8 and 6.1.1.4'
N N 0.0061 0.0033 'International Tables Vol C Tables 4.2.6.8 and 6.1.1.4'
O O 0.0106 0.006 'International Tables Vol C Tables 4.2.6.8 and 6.1.1.4'
Pd Pd -0.9988 1.0072 'International Tables Vol C Tables 4.2.6.8 and 6.1.1.4'
Cl Cl 0.1484 0.1585 'International Tables Vol C Tables 4.2.6.8 and 6.1.1.4'

loop_
_exptl_crystal_face_index_h
_exptl_crystal_face_index_k
_exptl_crystal_face_index_l
_exptl_crystal_face_perp_dist
-1 -10 0 0.122
-7 1 0 0.191
3 2 0 0.026
-1 -9 12 0.034
1 10 -3 0.048
0 1 -7 0.153

loop_
_geom_angle_atom_site_label_1
_geom_angle_atom_site_label_2
_geom_angle_atom_site_label_3
_geom_angle
_geom_angle_site_symmetry_1
_geom_angle_site_symmetry_3
_geom_angle_publ_flag
C2 C1 C7 108.0(3) . . ?
C2 C1 N1 109.3(3) . . ?
C7 C1 N1 111.1(4) . . ?
C2 C1 C6 109.5(3) . . ?
C7 C1 C6 110.8(4) . . ?
N1 C1 C6 108.2(3) . . ?
N2 C2 C3 124.5(4) . . ?
N2 C2 C1 117.1(4) . . ?
C3 C2 C1 118.4(4) . . ?
C2 C3 C4 110.9(3) . . ?
C2 C3 H3A 109.5 . . ?
C4 C3 H3A 109.5 . . ?
C2 C3 H3B 109.5 . . ?
C4 C3 H3B 109.5 . . ?
H3A C3 H3B 108 . . ?
C8 C4 C3 114.5(4) . . ?
C8 C4 C5 111.6(4) . . ?
C3 C4 C5 109.1(4) . . ?
C8 C4 H4 107.1 . . ?
C3 C4 H4 107.1 . . ?
C5 C4 H4 107.1 . . ?
C6 C5 C4 111.0(4) . . ?
C6 C5 H5A 109.4 . . ?
C4 C5 H5A 109.4 . . ?
C6 C5 H5B 109.4 . . ?
C4 C5 H5B 109.4 . . ?
H5A C5 H5B 108 . . ?
C5 C6 C1 112.8(4) . . ?
C5 C6 H6A 109 . . ?
C1 C6 H6A 109 . . ?
C5 C6 H6B 109 . . ?
C1 C6 H6B 109 . . ?
H6A C6 H6B 107.8 . . ?
C1 C7 H7A 109.5 . . ?
C1 C7 H7B 109.5 . . ?
H7A C7 H7B 109.5 . . ?
C1 C7 H7C 109.5 . . ?
H7A C7 H7C 109.5 . . ?
H7B C7 H7C 109.5 . . ?
C9 C8 C10 121.0(5) . . ?
C9 C8 C4 123.5(5) . . ?
C10 C8 C4 115.5(4) . . ?
C8 C9 H9A 120 . . ?
C8 C9 H9B 120 . . ?
H9A C9 H9B 120 . . ?
C8 C10 H10A 109.5 . . ?
C8 C10 H10B 109.5 . . ?
H10A C10 H10B 109.5 . . ?
C8 C10 H10C 109.5 . . ?
H10A C10 H10C 109.5 . . ?
H10B C10 H10C 109.5 . . ?
C16 C11 C12 120.3(4) . . ?
C16 C11 N1 120.2(3) . . ?
C12 C11 N1 119.4(4) . . ?
C11 C12 C13 119.1(4) . . ?
C11 C12 H12 120.5 . . ?
C13 C12 H12 120.5 . . ?
C14 C13 C12 120.5(4) . . ?
C14 C13 H13 119.7 . . ?
C12 C13 H13 119.7 . . ?
C13 C14 C15 119.9(4) . . ?
C13 C14 H14 120 . . ?
C15 C14 H14 120 . . ?
C16 C15 C14 120.3(4) . . ?
C16 C15 H15 119.9 . . ?
C14 C15 H15 119.9 . . ?
C15 C16 C11 119.9(4) . . ?
C15 C16 H16 120.1 . . ?
C11 C16 H16 120.1 . . ?
C22 C21 N21 108.7(3) . . ?
C22 C21 C26 110.1(4) . . ?
N21 C21 C26 112.9(3) . . ?
C22 C21 C27 107.9(3) . . ?
N21 C21 C27 105.7(3) . . ?
C26 C21 C27 111.2(3) . . ?
N22 C22 C23 123.7(4) . . ?
N22 C22 C21 116.3(4) . . ?
C23 C22 C21 119.3(4) . . ?
C22 C23 C24 114.3(3) . . ?
C22 C23 H23A 108.7 . . ?
C24 C23 H23A 108.7 . . ?
C22 C23 H23B 108.7 . . ?
C24 C23 H23B 108.7 . . ?
H23A C23 H23B 107.6 . . ?
C28 C24 C23 114.2(4) . . ?
C28 C24 C25 111.9(4) . . ?
C23 C24 C25 109.9(4) . . ?
C28 C24 H24 106.8 . . ?
C23 C24 H24 106.8 . . ?
C25 C24 H24 106.8 . . ?
C26 C25 C24 111.0(4) . . ?
C26 C25 H25A 109.4 . . ?
C24 C25 H25A 109.4 . . ?
C26 C25 H25B 109.4 . . ?
C24 C25 H25B 109.4 . . ?
H25A C25 H25B 108 . . ?
C25 C26 C21 111.6(4) . . ?
C25 C26 H26A 109.3 . . ?
C21 C26 H26A 109.3 . . ?
C25 C26 H26B 109.3 . . ?
C21 C26 H26B 109.3 . . ?
H26A C26 H26B 108 . . ?
C21 C27 H27A 109.5 . . ?
C21 C27 H27B 109.5 . . ?
H27A C27 H27B 109.5 . . ?
C21 C27 H27C 109.5 . . ?
H27A C27 H27C 109.5 . . ?
H27B C27 H27C 109.5 . . ?
C29 C28 C30 120.9(5) . . ?
C29 C28 C24 124.1(5) . . ?
C30 C28 C24 115.0(4) . . ?
C28 C29 H29A 120 . . ?
C28 C29 H29B 120 . . ?
H29A C29 H29B 120 . . ?
C28 C30 H30A 109.5 . . ?
C28 C30 H30B 109.5 . . ?
H30A C30 H30B 109.5 . . ?
C28 C30 H30C 109.5 . . ?
H30A C30 H30C 109.5 . . ?
H30B C30 H30C 109.5 . . ?
C32 C31 C36 120.1(4) . . ?
C32 C31 N21 120.6(4) . . ?
C36 C31 N21 119.3(4) . . ?
C31 C32 C33 120.4(6) . . ?
C31 C32 H32 119.8 . . ?
C33 C32 H32 119.8 . . ?
C34 C33 C32 119.9(7) . . ?
C34 C33 H33 120.1 . . ?
C32 C33 H33 120.1 . . ?
C33 C34 C35 120.5(6) . . ?
C33 C34 H34 119.8 . . ?
C35 C34 H34 119.8 . . ?
C34 C35 C36 120.8(7) . . ?
C34 C35 H35 119.6 . . ?
C36 C35 H35 119.6 . . ?
C31 C36 C35 118.4(7) . . ?
C31 C36 H36 120.8 . . ?
C35 C36 H36 120.8 . . ?
C11 N1 C1 115.7(3) . . ?
C11 N1 Pd1 115.5(2) . . ?
C1 N1 Pd1 110.7(2) . . ?
C11 N1 H2 107(3) . . ?
C1 N1 H2 109(3) . . ?
Pd1 N1 H2 97(3) . . ?
C2 N2 O1 119.1(3) . . ?
C2 N2 Pd1 118.6(3) . . ?
O1 N2 Pd1 120.4(3) . . ?
C31 N21 C21 117.3(3) . . ?
C31 N21 Pd1 113.7(2) . . ?
C21 N21 Pd1 107.7(2) . . ?
C31 N21 H22 107(2) . . ?
C21 N21 H22 110(2) . . ?
Pd1 N21 H22 99(2) . . ?
C22 N22 O21 120.4(3) . . ?
C22 N22 Pd1 119.0(3) . . ?
O21 N22 Pd1 120.6(3) . . ?
N2 O1 H1 104(3) . . ?
N22 O21 H1 102(2) . . ?
N2 Pd1 N22 95.92(14) . . ?
N2 Pd1 N1 81.36(13) . . ?
N22 Pd1 N1 176.20(14) . . ?
N2 Pd1 N21 172.61(14) . . ?
N22 Pd1 N21 81.14(13) . . ?
N1 Pd1 N21 101.24(13) . . ?
N41 C41 C42 111.7(4) . . ?
N41 C41 C47 111.2(4) . . ?
C42 C41 C47 113.5(4) . . ?
N41 C41 C46 106.5(4) . . ?
C42 C41 C46 104.0(3) . . ?
C47 C41 C46 109.5(4) . . ?
N42 C42 C43 126.2(4) . . ?
N42 C42 C41 117.3(4) . . ?
C43 C42 C41 115.7(4) . . ?
C42 C43 C44 108.6(4) . . ?
C42 C43 H43A 110 . . ?
C44 C43 H43A 110 . . ?
C42 C43 H43B 110 . . ?
C44 C43 H43B 110 . . ?
H43A C43 H43B 108.3 . . ?
C48 C44 C45 114.5(4) . . ?
C48 C44 C43 111.8(4) . . ?
C45 C44 C43 109.8(4) . . ?
C48 C44 H44 106.7 . . ?
C45 C44 H44 106.7 . . ?
C43 C44 H44 106.7 . . ?
C44 C45 C46 113.0(4) . . ?
C44 C45 H45A 109 . . ?
C46 C45 H45A 109 . . ?
C44 C45 H45B 109 . . ?
C46 C45 H45B 109 . . ?
H45A C45 H45B 107.8 . . ?
C45 C46 C41 113.6(4) . . ?
C45 C46 H46A 108.8 . . ?
C41 C46 H46A 108.8 . . ?
C45 C46 H46B 108.8 . . ?
C41 C46 H46B 108.8 . . ?
H46A C46 H46B 107.7 . . ?
C41 C47 H47A 109.5 . . ?
C41 C47 H47B 109.5 . . ?
H47A C47 H47B 109.5 . . ?
C41 C47 H47C 109.5 . . ?
H47A C47 H47C 109.5 . . ?
H47B C47 H47C 109.5 . . ?
C49 C48 C50 120.9(5) . . ?
C49 C48 C44 122.2(5) . . ?
C50 C48 C44 116.9(4) . . ?
C48 C49 H49A 120 . . ?
C48 C49 H49B 120 . . ?
H49A C49 H49B 120 . . ?
C48 C50 H50A 109.5 . . ?
C48 C50 H50B 109.5 . . ?
H50A C50 H50B 109.5 . . ?
C48 C50 H50C 109.5 . . ?
H50A C50 H50C 109.5 . . ?
H50B C50 H50C 109.5 . . ?
N41 C51 C56 124.3(4) . . ?
N41 C51 C52 118.0(4) . . ?
C56 C51 C52 117.6(4) . . ?
C53 C52 C51 120.9(4) . . ?
C53 C52 H52 119.6 . . ?
C51 C52 H52 119.6 . . ?
C52 C53 C54 120.7(5) . . ?
C52 C53 H53 119.6 . . ?
C54 C53 H53 119.6 . . ?
C55 C54 C53 118.6(5) . . ?
C55 C54 H54 120.7 . . ?
C53 C54 H54 120.7 . . ?
C54 C55 C56 121.5(5) . . ?
C54 C55 H55 119.3 . . ?
C56 C55 H55 119.3 . . ?
C51 C56 C55 120.6(5) . . ?
C51 C56 H56 119.7 . . ?
C55 C56 H56 119.7 . . ?
C51 N41 C41 126.1(4) . . ?
C51 N41 H42 116(3) . . ?
C41 N41 H42 113(3) . . ?
C42 N42 O41 111.9(4) . . ?
N42 O41 H41 100(4) . . ?

loop_
_geom_bond_atom_site_label_1
_geom_bond_atom_site_label_2
_geom_bond_distance
_geom_bond_site_symmetry_2
_geom_bond_publ_flag
C1 C2 1.507(6) . ?
C1 C7 1.531(6) . ?
C1 N1 1.536(5) . ?
C1 C6 1.540(6) . ?
C2 N2 1.280(5) . ?
C2 C3 1.499(6) . ?
C3 C4 1.528(6) . ?
C3 H3A 0.99 . ?
C3 H3B 0.99 . ?
C4 C8 1.517(6) . ?
C4 C5 1.532(6) . ?
C4 H4 1 . ?
C5 C6 1.523(6) . ?
C5 H5A 0.99 . ?
C5 H5B 0.99 . ?
C6 H6A 0.99 . ?
C6 H6B 0.99 . ?
C7 H7A 0.98 . ?
C7 H7B 0.98 . ?
C7 H7C 0.98 . ?
C8 C9 1.307(7) . ?
C8 C10 1.504(7) . ?
C9 H9A 0.95 . ?
C9 H9B 0.95 . ?
C10 H10A 0.98 . ?
C10 H10B 0.98 . ?
C10 H10C 0.98 . ?
C11 C16 1.378(6) . ?
C11 C12 1.385(5) . ?
C11 N1 1.457(5) . ?
C12 C13 1.387(6) . ?
C12 H12 0.95 . ?
C13 C14 1.371(7) . ?
C13 H13 0.95 . ?
C14 C15 1.377(7) . ?
C14 H14 0.95 . ?
C15 C16 1.376(6) . ?
C15 H15 0.95 . ?
C16 H16 0.95 . ?
C21 C22 1.511(6) . ?
C21 N21 1.532(5) . ?
C21 C26 1.535(6) . ?
C21 C27 1.536(6) . ?
C22 N22 1.278(5) . ?
C22 C23 1.501(5) . ?
C23 C24 1.528(6) . ?
C23 H23A 0.99 . ?
C23 H23B 0.99 . ?
C24 C28 1.512(6) . ?
C24 C25 1.540(6) . ?
C24 H24 1 . ?
C25 C26 1.526(6) . ?
C25 H25A 0.99 . ?
C25 H25B 0.99 . ?
C26 H26A 0.99 . ?
C26 H26B 0.99 . ?
C27 H27A 0.98 . ?
C27 H27B 0.98 . ?
C27 H27C 0.98 . ?
C28 C29 1.318(7) . ?
C28 C30 1.489(7) . ?
C29 H29A 0.95 . ?
C29 H29B 0.95 . ?
C30 H30A 0.98 . ?
C30 H30B 0.98 . ?
C30 H30C 0.98 . ?
C31 C32 1.382(7) . ?
C31 C36 1.382(7) . ?
C31 N21 1.442(5) . ?
C32 C33 1.382(7) . ?
C32 H32 0.95 . ?
C33 C34 1.359(11) . ?
C33 H33 0.95 . ?
C34 C35 1.367(11) . ?
C34 H34 0.95 . ?
C35 C36 1.400(8) . ?
C35 H35 0.95 . ?
C36 H36 0.95 . ?
N1 Pd1 2.077(3) . ?
N1 H2 0.83(4) . ?
N2 O1 1.355(4) . ?
N2 Pd1 1.973(3) . ?
N21 Pd1 2.080(3) . ?
N21 H22 0.88(4) . ?
N22 O21 1.343(4) . ?
N22 Pd1 1.976(3) . ?
O1 H1 1.08(5) . ?
O21 H1 1.36(6) . ?
C41 N41 1.470(6) . ?
C41 C42 1.517(6) . ?
C41 C47 1.526(6) . ?
C41 C46 1.545(7) . ?
C42 N42 1.274(5) . ?
C42 C43 1.497(6) . ?
C43 C44 1.536(6) . ?
C43 H43A 0.99 . ?
C43 H43B 0.99 . ?
C44 C48 1.512(6) . ?
C44 C45 1.516(6) . ?
C44 H44 1 . ?
C45 C46 1.519(7) . ?
C45 H45A 0.99 . ?
C45 H45B 0.99 . ?
C46 H46A 0.99 . ?
C46 H46B 0.99 . ?
C47 H47A 0.98 . ?
C47 H47B 0.98 . ?
C47 H47C 0.98 . ?
C48 C49 1.328(7) . ?
C48 C50 1.486(7) . ?
C49 H49A 0.95 . ?
C49 H49B 0.95 . ?
C50 H50A 0.98 . ?
C50 H50B 0.98 . ?
C50 H50C 0.98 . ?
C51 N41 1.372(6) . ?
C51 C56 1.380(7) . ?
C51 C52 1.408(6) . ?
C52 C53 1.376(7) . ?
C52 H52 0.95 . ?
C53 C54 1.379(8) . ?
C53 H53 0.95 . ?
C54 C55 1.371(7) . ?
C54 H54 0.95 . ?
C55 C56 1.384(7) . ?
C55 H55 0.95 . ?
C56 H56 0.95 . ?
N41 H42 0.83(5) . ?
N42 O41 1.416(5) . ?
O41 H41 0.76(5) . ?
